data_1564027
loop_
_publ_author_name
'Wei, Han'
'Huang, Hong'
'Gao, Wei'
'Wang, Cui-Li'
'Liu, Jie-Ping'
'Zhang, Xiu-Mei'

_publ_section_title
;
 2D/3D coordination polymers based on di-, tri-, tetranuclear and
 polymeric chain units with a tricarboxylate ligand: Structures, magnetic
 and luminescent properties
;
_journal_name_full 'Inorganica Chimica Acta'
_journal_page_first 119944
_journal_paper_doi 10.1016/j.ica.2020.119944
_journal_volume 513
_journal_year 2020
_chemical_formula_sum 'C34 H26 N4 Ni3 O20'
_chemical_formula_weight 986.72
_space_group_crystal_system monoclinic
_space_group_IT_number 15
_space_group_name_Hall '-C 2yc'
_space_group_name_H-M_alt 'C 1 2/c 1'
_atom_sites_solution_hydrogens mixed
_audit_creation_method SHELXL-2014/7
_cell_angle_alpha 90
_cell_angle_beta 96.793(10)
_cell_angle_gamma 90
_cell_formula_units_Z 4
_cell_length_a 21.696(4)
_cell_length_b 20.317(4)
_cell_length_c 9.3364(18)
_cell_measurement_reflns_used 5287
_cell_measurement_temperature 298(2)
_cell_measurement_theta_max 25.98
_cell_measurement_theta_min 2.97
_cell_volume 4086.6(14)
_computing_cell_refinement 'Bruker SMART'
_computing_data_collection 'Bruker SMART'
_computing_data_reduction 'Bruker SAINT'
_computing_molecular_graphics 'Bruker SHELXTL'
_computing_publication_material 'Bruker SHELXTL'
_computing_structure_refinement 'SHELXL-2014/7 (Sheldrick, 2014)'
_computing_structure_solution 'Bruker SHELXTL'
_diffrn_ambient_temperature 298(2)
_diffrn_measured_fraction_theta_full 0.998
_diffrn_measured_fraction_theta_max 0.998
_diffrn_measurement_device_type 'CCD area detector'
_diffrn_measurement_method 'phi and omega scans'
_diffrn_radiation_type MoK\a
_diffrn_radiation_wavelength 0.71073
_diffrn_reflns_av_R_equivalents 0.1301
_diffrn_reflns_av_unetI/netI 0.0715
_diffrn_reflns_Laue_measured_fraction_full 0.998
_diffrn_reflns_Laue_measured_fraction_max 0.998
_diffrn_reflns_limit_h_max 25
_diffrn_reflns_limit_h_min -25
_diffrn_reflns_limit_k_max 24
_diffrn_reflns_limit_k_min -24
_diffrn_reflns_limit_l_max 11
_diffrn_reflns_limit_l_min -11
_diffrn_reflns_number 28627
_diffrn_reflns_point_group_measured_fraction_full 0.998
_diffrn_reflns_point_group_measured_fraction_max 0.998
_diffrn_reflns_theta_full 25.008
_diffrn_reflns_theta_max 25.008
_diffrn_reflns_theta_min 2.975
_diffrn_source 'fine-focus sealed tube'
_exptl_absorpt_coefficient_mu 1.453
_exptl_absorpt_correction_type none
_exptl_crystal_colour green
_exptl_crystal_density_diffrn 1.604
_exptl_crystal_density_method 'not measured'
_exptl_crystal_description block
_exptl_crystal_F_000 2008
_exptl_crystal_size_max 0.100
_exptl_crystal_size_mid 0.100
_exptl_crystal_size_min 0.080
_refine_diff_density_max 1.177
_refine_diff_density_min -1.283
_refine_diff_density_rms 0.182
_refine_ls_extinction_coef .
_refine_ls_extinction_method none
_refine_ls_goodness_of_fit_ref 1.170
_refine_ls_hydrogen_treatment constr
_refine_ls_matrix_type full
_refine_ls_number_parameters 299
_refine_ls_number_reflns 3592
_refine_ls_number_restraints 174
_refine_ls_restrained_S_all 1.160
_refine_ls_R_factor_all 0.1255
_refine_ls_R_factor_gt 0.0927
_refine_ls_shift/su_max 0.001
_refine_ls_shift/su_mean 0.000
_refine_ls_structure_factor_coef Fsqd
_refine_ls_weighting_details 'w=1/[\s^2^(Fo^2^)+(0.0875P)^2^+118.5257P] where P=(Fo^2^+2Fc^2^)/3'
_refine_ls_weighting_scheme calc
_refine_ls_wR_factor_gt 0.2304
_refine_ls_wR_factor_ref 0.2469
_reflns_Friedel_coverage 0.000
_reflns_Friedel_fraction_full .
_reflns_Friedel_fraction_max .
_reflns_number_gt 2641
_reflns_number_total 3592
_reflns_threshold_expression 'I > 2\s(I)'
_cod_data_source_file CP4.cif
_cod_data_source_block 4
_cod_original_cell_volume 4086.5(14)
_cod_original_sg_symbol_H-M 'C 2/c'
_cod_database_code 1564027
_shelx_shelxl_version_number 2014/7
_shelx_space_group_comment
;
The symmetry employed for this shelxl refinement is uniquely defined
by the following loop, which should always be used as a source of
symmetry information in preference to the above space-group names.
They are only intended as comments.
;
_shelx_estimated_absorpt_t_min 0.868
_shelx_estimated_absorpt_t_max 0.893

loop_
_space_group_symop_operation_xyz
'x, y, z'
'-x, y, -z+1/2'
'x+1/2, y+1/2, z'
'-x+1/2, y+1/2, -z+1/2'
'-x, -y, -z'
'x, -y, z-1/2'
'-x+1/2, -y+1/2, -z'
'x+1/2, -y+1/2, z-1/2'

loop_
_atom_site_label
_atom_site_type_symbol
_atom_site_fract_x
_atom_site_fract_y
_atom_site_fract_z
_atom_site_U_iso_or_equiv
_atom_site_adp_type
_atom_site_occupancy
_atom_site_site_symmetry_order
_atom_site_calc_flag
_atom_site_refinement_flags_posn
_atom_site_refinement_flags_adp
_atom_site_refinement_flags_occupancy
_atom_site_disorder_assembly
_atom_site_disorder_group
Ni1 Ni 0.2500 0.7500 0.5000 0.0148(4) Uani 1 2 d S . P . .
Ni2 Ni 0.20172(6) 0.59140(6) 0.43937(12) 0.0184(4) Uani 1 1 d . . . . .
O1 O 0.2539(3) 0.6539(3) 0.5768(7) 0.0200(14) Uani 1 1 d . . . . .
O2 O 0.2096(3) 0.5748(3) 0.6818(7) 0.0263(16) Uani 1 1 d . . . . .
O3 O 0.2084(3) 0.6288(4) 1.2405(7) 0.0261(16) Uani 1 1 d . . . . .
O4 O 0.2703(3) 0.7146(3) 1.3119(7) 0.0256(16) Uani 1 1 d . . . . .
O5 O 0.6568(3) 0.7588(3) 0.9522(7) 0.0221(15) Uani 1 1 d . . . . .
O6 O 0.6215(3) 0.8633(3) 0.9589(8) 0.0304(17) Uani 1 1 d . . . . .
O7 O 0.4373(11) 0.5804(11) 0.987(3) 0.063(4) Uani 0.552(10) 1 d . U P A 1
O8 O 0.5131(10) 0.5802(11) 0.891(3) 0.089(4) Uani 0.552(10) 1 d . U P A 1
O7' O 0.4409(15) 0.5911(15) 1.059(3) 0.063(4) Uani 0.448(10) 1 d . . P A 2
O8' O 0.5112(14) 0.6241(13) 1.203(3) 0.089(4) Uani 0.448(10) 1 d . . P A 2
O9 O 0.1540(4) 0.5125(4) 0.3568(8) 0.0371(19) Uani 1 1 d . . . . .
H9C H 0.1374 0.4904 0.4178 0.045 Uiso 1 1 d R U . . .
H9D H 0.1689 0.4861 0.3010 0.045 Uiso 1 1 d R U . . .
O10 O 0.1078(7) 0.4391(7) 0.5544(14) 0.105(5) Uani 1 1 d . . . . .
H10D H 0.1346 0.4091 0.5742 0.127 Uiso 1 1 d R U . . .
H10E H 0.1104 0.4647 0.6263 0.127 Uiso 1 1 d R U . . .
N1 N 0.4780(9) 0.6100(10) 0.951(3) 0.051(2) Uani 0.552(10) 1 d . U P A 1
N1' N 0.4746(11) 0.6284(12) 1.084(3) 0.051(2) Uani 0.448(10) 1 d . . P A 2
N2 N 0.2849(5) 0.5406(5) 0.4159(11) 0.045(3) Uani 1 1 d . . . . .
C1 C 0.2435(4) 0.6238(5) 0.6904(10) 0.019(2) Uani 1 1 d . . . . .
C2 C 0.2752(4) 0.6482(5) 0.8312(9) 0.018(2) Uani 1 1 d . . . . .
C3 C 0.2475(4) 0.6432(5) 0.9577(10) 0.020(2) Uani 1 1 d . . . . .
H3A H 0.2093 0.6224 0.9577 0.024 Uiso 1 1 calc R U . . .
C4 C 0.2781(4) 0.6701(5) 1.0856(9) 0.018(2) Uani 1 1 d . . . . .
C5 C 0.3368(4) 0.6967(5) 1.0848(10) 0.022(2) Uani 1 1 d . . . . .
H5A H 0.3568 0.7144 1.1697 0.026 Uiso 1 1 calc R U . . .
C6 C 0.3664(5) 0.6977(5) 0.9624(10) 0.025(2) Uani 1 1 d . . . . .
C7 C 0.3336(5) 0.6742(5) 0.8327(9) 0.022(2) Uani 1 1 d . . . . .
H7A H 0.3518 0.6763 0.7476 0.027 Uiso 1 1 calc R U . . .
C8 C 0.2494(4) 0.6716(4) 1.2232(10) 0.0167(19) Uani 1 1 d . . . . .
C9 C 0.4305(5) 0.7233(6) 0.9622(14) 0.037(2) Uani 1 1 d . U . . .
C10 C 0.4424(11) 0.7868(12) 0.969(3) 0.041(3) Uani 0.552(10) 1 d . U P A 1
H10A H 0.4092 0.8157 0.9694 0.049 Uiso 0.552(10) 1 calc R U P A 1
C11 C 0.5021(10) 0.8135(12) 0.975(3) 0.039(3) Uani 0.552(10) 1 d . U P A 1
H11A H 0.5080 0.8584 0.9901 0.046 Uiso 0.552(10) 1 calc R U P A 1
C12 C 0.5501(5) 0.7749(6) 0.9608(14) 0.037(2) Uani 1 1 d . U . . .
C13 C 0.5430(13) 0.7060(13) 0.954(3) 0.042(3) Uani 0.552(10) 1 d . U P A 1
H13A H 0.5767 0.6782 0.9501 0.050 Uiso 0.552(10) 1 calc R U P A 1
C14 C 0.4854(12) 0.6826(13) 0.954(3) 0.042(3) Uani 0.552(10) 1 d . U P A 1
C10' C 0.4392(14) 0.7852(15) 0.898(4) 0.041(3) Uani 0.448(10) 1 d . . P A 2
H10' H 0.4046 0.8075 0.8535 0.049 Uiso 0.448(10) 1 calc R U P A 2
C11' C 0.4958(12) 0.8133(15) 0.898(4) 0.039(3) Uani 0.448(10) 1 d . . P A 2
H11' H 0.5003 0.8550 0.8595 0.046 Uiso 0.448(10) 1 calc R U P A 2
C13' C 0.5404(16) 0.7166(17) 1.007(4) 0.042(3) Uani 0.448(10) 1 d . . P A 2
H13' H 0.5742 0.6901 1.0385 0.050 Uiso 0.448(10) 1 calc R U P A 2
C14' C 0.4815(15) 0.6925(16) 1.010(4) 0.042(3) Uani 0.448(10) 1 d . . P A 2
C15 C 0.6148(4) 0.8010(5) 0.9559(10) 0.023(2) Uani 1 1 d . . . . .
C16 C 0.3256(8) 0.5257(7) 0.3577(18) 0.063(4) Uani 1 1 d . . . . .
C17 C 0.3753(9) 0.5067(11) 0.269(3) 0.105(7) Uani 1 1 d . . . . .

loop_
_atom_site_aniso_label
_atom_site_aniso_U_11
_atom_site_aniso_U_22
_atom_site_aniso_U_33
_atom_site_aniso_U_23
_atom_site_aniso_U_13
_atom_site_aniso_U_12
Ni1 0.0176(9) 0.0192(9) 0.0087(8) -0.0025(7) 0.0058(6) -0.0033(7)
Ni2 0.0252(7) 0.0188(7) 0.0118(6) -0.0021(5) 0.0040(5) -0.0012(5)
O1 0.028(4) 0.019(3) 0.013(3) -0.004(3) 0.002(3) -0.003(3)
O2 0.036(4) 0.027(4) 0.013(3) 0.009(3) -0.005(3) -0.014(3)
O3 0.032(4) 0.038(4) 0.009(3) -0.003(3) 0.008(3) -0.009(3)
O4 0.033(4) 0.027(4) 0.018(3) -0.004(3) 0.012(3) -0.007(3)
O5 0.022(4) 0.030(4) 0.015(3) -0.007(3) 0.003(3) 0.008(3)
O6 0.024(4) 0.027(4) 0.041(4) -0.004(3) 0.009(3) 0.001(3)
O7 0.058(6) 0.047(7) 0.086(9) 0.009(8) 0.011(9) -0.014(5)
O8 0.073(8) 0.076(7) 0.121(9) 0.000(7) 0.019(7) -0.006(7)
O7' 0.058(6) 0.047(7) 0.086(9) 0.009(8) 0.011(9) -0.014(5)
O8' 0.073(8) 0.076(7) 0.121(9) 0.000(7) 0.019(7) -0.006(7)
O9 0.043(5) 0.033(4) 0.036(4) -0.010(3) 0.007(4) -0.008(4)
O10 0.153(14) 0.090(10) 0.076(9) 0.010(7) 0.024(9) -0.037(9)
N1 0.036(4) 0.042(5) 0.075(6) -0.002(5) 0.008(5) -0.003(4)
N1' 0.036(4) 0.042(5) 0.075(6) -0.002(5) 0.008(5) -0.003(4)
N2 0.049(6) 0.043(6) 0.044(6) -0.012(5) 0.014(5) 0.019(5)
C1 0.022(5) 0.023(5) 0.013(5) -0.005(4) 0.006(4) 0.000(4)
C2 0.022(5) 0.026(5) 0.006(4) 0.003(4) 0.001(4) -0.006(4)
C3 0.019(5) 0.026(5) 0.014(5) -0.001(4) -0.001(4) -0.002(4)
C4 0.023(5) 0.024(5) 0.007(4) 0.000(4) 0.000(4) -0.003(4)
C5 0.024(5) 0.029(6) 0.012(5) -0.008(4) 0.003(4) -0.001(4)
C6 0.022(5) 0.037(6) 0.015(5) 0.002(4) 0.000(4) -0.002(4)
C7 0.032(5) 0.030(6) 0.006(4) 0.001(4) 0.009(4) 0.004(4)
C8 0.015(4) 0.021(5) 0.015(5) -0.003(4) 0.004(4) -0.002(4)
C9 0.025(4) 0.036(4) 0.052(5) -0.001(4) 0.010(4) -0.002(3)
C10 0.026(4) 0.035(4) 0.062(6) -0.002(5) 0.011(5) 0.002(4)
C11 0.024(4) 0.033(5) 0.061(6) -0.001(5) 0.012(5) 0.000(4)
C12 0.025(4) 0.032(4) 0.055(5) -0.003(4) 0.011(4) 0.000(3)
C13 0.028(4) 0.035(4) 0.063(6) 0.001(5) 0.009(5) 0.003(4)
C14 0.029(4) 0.034(4) 0.063(6) 0.001(5) 0.011(5) -0.002(4)
C10' 0.026(4) 0.035(4) 0.062(6) -0.002(5) 0.011(5) 0.002(4)
C11' 0.024(4) 0.033(5) 0.061(6) -0.001(5) 0.012(5) 0.000(4)
C13' 0.028(4) 0.035(4) 0.063(6) 0.001(5) 0.009(5) 0.003(4)
C14' 0.029(4) 0.034(4) 0.063(6) 0.001(5) 0.011(5) -0.002(4)
C15 0.021(5) 0.030(6) 0.018(5) 0.004(4) 0.006(4) -0.002(4)
C16 0.078(11) 0.047(9) 0.067(10) -0.007(7) 0.022(9) 0.006(8)
C17 0.074(13) 0.115(17) 0.140(19) 0.009(15) 0.070(13) 0.018(12)

loop_
_atom_type_symbol
_atom_type_description
_atom_type_scat_dispersion_real
_atom_type_scat_dispersion_imag
_atom_type_scat_source
C C 0.0033 0.0016 'International Tables Vol C Tables 4.2.6.8 and 6.1.1.4'
H H 0.0000 0.0000 'International Tables Vol C Tables 4.2.6.8 and 6.1.1.4'
N N 0.0061 0.0033 'International Tables Vol C Tables 4.2.6.8 and 6.1.1.4'
O O 0.0106 0.0060 'International Tables Vol C Tables 4.2.6.8 and 6.1.1.4'
Ni Ni 0.3393 1.1124 'International Tables Vol C Tables 4.2.6.8 and 6.1.1.4'

loop_
_geom_angle_atom_site_label_1
_geom_angle_atom_site_label_2
_geom_angle_atom_site_label_3
_geom_angle
_geom_angle_site_symmetry_1
_geom_angle_site_symmetry_3
O4 Ni1 O4 180.0 7_567 1_554
O4 Ni1 O5 84.6(3) 7_567 8_465
O4 Ni1 O5 95.4(3) 1_554 8_465
O4 Ni1 O5 95.4(3) 7_567 2_656
O4 Ni1 O5 84.6(3) 1_554 2_656
O5 Ni1 O5 180.0 8_465 2_656
O4 Ni1 O1 92.2(3) 7_567 .
O4 Ni1 O1 87.8(3) 1_554 .
O5 Ni1 O1 89.6(3) 8_465 .
O5 Ni1 O1 90.4(3) 2_656 .
O4 Ni1 O1 87.8(3) 7_567 7_566
O4 Ni1 O1 92.2(3) 1_554 7_566
O5 Ni1 O1 90.4(3) 8_465 7_566
O5 Ni1 O1 89.6(3) 2_656 7_566
O1 Ni1 O1 180.0 . 7_566
O6 Ni2 O9 89.3(3) 8_465 .
O6 Ni2 O3 93.9(3) 8_465 1_554
O9 Ni2 O3 92.1(3) . 1_554
O6 Ni2 O1 94.6(3) 8_465 .
O9 Ni2 O1 162.8(3) . .
O3 Ni2 O1 104.3(3) 1_554 .
O6 Ni2 N2 178.1(4) 8_465 .
O9 Ni2 N2 88.7(4) . .
O3 Ni2 N2 86.2(4) 1_554 .
O1 Ni2 N2 87.2(3) . .
O6 Ni2 O2 86.6(3) 8_465 .
O9 Ni2 O2 103.8(3) . .
O3 Ni2 O2 164.1(3) 1_554 .
O1 Ni2 O2 59.8(2) . .
N2 Ni2 O2 93.8(3) . .
O6 Ni2 C1 90.9(3) 8_465 .
O9 Ni2 C1 133.0(3) . .
O3 Ni2 C1 134.6(3) 1_554 .
O1 Ni2 C1 30.3(3) . .
N2 Ni2 C1 90.3(4) . .
O2 Ni2 C1 29.5(3) . .
C1 O1 Ni2 94.9(6) . .
C1 O1 Ni1 137.5(6) . .
Ni2 O1 Ni1 111.7(3) . .
C1 O2 Ni2 85.4(5) . .
C8 O3 Ni2 120.1(6) . 1_556
C8 O4 Ni1 137.2(6) . 1_556
C15 O5 Ni1 139.7(7) . 2_656
C15 O6 Ni2 123.8(6) . 8_566
O8' O8' N1' 115(4) 2_657 .
Ni2 O9 H9C 114.2 . .
Ni2 O9 H9D 122.0 . .
H9C O9 H9D 107.9 . .
H10D O10 H10E 106.7 . .
O7 N1 O8 116(2) . .
O7 N1 C14 127(2) . .
O8 N1 C14 117(2) . .
O7' N1' O8' 119(3) . .
O7' N1' C14' 129(3) . .
O8' N1' C14' 112(3) . .
C16 N2 Ni2 154.8(12) . .
O2 C1 O1 119.8(8) . .
O2 C1 C2 122.3(8) . .
O1 C1 C2 117.9(8) . .
O2 C1 Ni2 65.1(5) . .
O1 C1 Ni2 54.7(4) . .
C2 C1 Ni2 172.1(7) . .
C7 C2 C3 120.7(8) . .
C7 C2 C1 117.7(8) . .
C3 C2 C1 121.5(8) . .
C2 C3 C4 119.0(9) . .
C2 C3 H3A 120.5 . .
C4 C3 H3A 120.5 . .
C5 C4 C3 119.3(8) . .
C5 C4 C8 118.3(8) . .
C3 C4 C8 122.4(8) . .
C6 C5 C4 122.1(9) . .
C6 C5 H5A 118.9 . .
C4 C5 H5A 118.9 . .
C5 C6 C7 117.9(9) . .
C5 C6 C9 122.4(9) . .
C7 C6 C9 119.6(9) . .
C2 C7 C6 120.7(8) . .
C2 C7 H7A 119.6 . .
C6 C7 H7A 119.6 . .
O4 C8 O3 126.8(8) . .
O4 C8 C4 115.4(8) . .
O3 C8 C4 117.8(8) . .
C14' C9 C10' 115(2) . .
C10 C9 C14 113.6(17) . .
C14' C9 C6 126.0(18) . .
C10 C9 C6 121.5(14) . .
C10' C9 C6 118.9(16) . .
C14 C9 C6 124.9(14) . .
C9 C10 C11 124(2) . .
C9 C10 H10A 118.0 . .
C11 C10 H10A 118.0 . .
C12 C11 C10 120(2) . .
C12 C11 H11A 119.9 . .
C10 C11 H11A 119.9 . .
C11 C12 C13 120.6(17) . .
C13' C12 C11' 118(2) . .
C13' C12 C15 121.7(18) . .
C11 C12 C15 122.8(14) . .
C13 C12 C15 116.6(14) . .
C11' C12 C15 120.3(15) . .
C14 C13 C12 117(2) . .
C14 C13 H13A 121.6 . .
C12 C13 H13A 121.6 . .
C13 C14 C9 125(2) . .
C13 C14 N1 117(2) . .
C9 C14 N1 119(2) . .
C11' C10' C9 123(3) . .
C11' C10' H10' 118.7 . .
C9 C10' H10' 118.7 . .
C10' C11' C12 117(3) . .
C10' C11' H11' 121.3 . .
C12 C11' H11' 121.3 . .
C12 C13' C14' 122(3) . .
C12 C13' H13' 119.1 . .
C14' C13' H13' 119.1 . .
C9 C14' C13' 125(3) . .
C9 C14' N1' 117(3) . .
C13' C14' N1' 118(3) . .
O5 C15 O6 126.7(9) . .
O5 C15 C12 116.3(9) . .
O6 C15 C12 117.1(9) . .
N2 C16 C17 174.8(19) . .

loop_
_geom_bond_atom_site_label_1
_geom_bond_atom_site_label_2
_geom_bond_distance
_geom_bond_site_symmetry_2
Ni1 O4 1.995(6) 7_567
Ni1 O4 1.995(6) 1_554
Ni1 O5 2.025(6) 8_465
Ni1 O5 2.025(6) 2_656
Ni1 O1 2.079(6) .
Ni1 O1 2.079(6) 7_566
Ni2 O6 1.995(7) 8_465
Ni2 O9 2.011(7) .
Ni2 O3 2.027(6) 1_554
Ni2 O1 2.049(6) .
Ni2 N2 2.113(10) .
Ni2 O2 2.274(6) .
Ni2 C1 2.499(9) .
O1 C1 1.267(11) .
O2 C1 1.235(11) .
O3 C8 1.269(11) .
O3 Ni2 2.027(6) 1_556
O4 C8 1.252(11) .
O4 Ni1 1.995(6) 1_556
O5 C15 1.256(12) .
O5 Ni1 2.026(6) 2_656
O6 C15 1.274(12) .
O6 Ni2 1.995(7) 8_566
O7 N1 1.15(3) .
O8 N1 1.16(3) .
O7' N1' 1.06(3) .
O8' O8' 1.05(5) 2_657
O8' N1' 1.29(4) .
O9 H9C 0.8386 .
O9 H9D 0.8396 .
O10 H10D 0.8480 .
O10 H10E 0.8448 .
N1 C14 1.49(3) .
N1' C14' 1.49(4) .
N2 C16 1.131(17) .
C1 C2 1.494(12) .
C2 C7 1.371(13) .
C2 C3 1.392(13) .
C3 C4 1.406(13) .
C3 H3A 0.9300 .
C4 C5 1.384(13) .
C4 C8 1.492(12) .
C5 C6 1.376(13) .
C5 H5A 0.9300 .
C6 C7 1.413(14) .
C6 C9 1.485(14) .
C7 H7A 0.9300 .
C9 C14' 1.30(4) .
C9 C10 1.32(3) .
C9 C10' 1.42(3) .
C9 C14 1.46(3) .
C10 C11 1.40(3) .
C10 H10A 0.9300 .
C11 C12 1.32(3) .
C11 H11A 0.9300 .
C12 C13' 1.28(4) .
C12 C13 1.41(3) .
C12 C11' 1.48(3) .
C12 C15 1.505(14) .
C13 C14 1.34(4) .
C13 H13A 0.9300 .
C10' C11' 1.35(4) .
C10' H10' 0.9300 .
C11' H11' 0.9300 .
C13' C14' 1.37(4) .
C13' H13' 0.9300 .
C16 C17 1.49(2) .
